data_7150121
loop_
_publ_author_name
'Wooi, Goh Yit'
'White, Jonathan M.'

_publ_section_title
;
 Structural manifestations of the cheletropic reaction.
;
_journal_issue 6
_journal_name_full 'Organic &amp; biomolecular chemistry'
_journal_page_first 972
_journal_page_last 974
_journal_paper_doi 10.1039/b417538g
_journal_volume 3
_journal_year 2005
_chemical_formula_sum 'C38 H26.5 N1.5 O'
_chemical_formula_weight 520.11
_chemical_name_systematic
;
?
;
_space_group_IT_number 15
_symmetry_cell_setting monoclinic
_symmetry_space_group_name_Hall '-C 2yc'
_symmetry_space_group_name_H-M 'C 1 2/c 1'
_atom_sites_solution_hydrogens geom
_atom_sites_solution_primary direct
_atom_sites_solution_secondary difmap
_audit_creation_method SHELXL-97
_cell_angle_alpha 90.00
_cell_angle_beta 104.376(2)
_cell_angle_gamma 90.00
_cell_formula_units_Z 8
_cell_length_a 20.7668(18)
_cell_length_b 10.7728(8)
_cell_length_c 25.1640(18)
_cell_measurement_reflns_used 7638
_cell_measurement_temperature 130(2)
_cell_measurement_theta_max 27.46
_cell_measurement_theta_min 2.21
_cell_volume 5453.3(7)
_computing_cell_refinement 'Bruker SMART'
_computing_data_collection 'Bruker SMART'
_computing_data_reduction 'Bruker SAINT'
_computing_molecular_graphics 'Bruker SHELXTL'
_computing_publication_material 'Bruker SHELXTL'
_computing_structure_refinement 'Bruker SHELXTL'
_computing_structure_solution 'Bruker SHELXTL'
_diffrn_ambient_temperature 130(2)
_diffrn_measured_fraction_theta_full 0.998
_diffrn_measured_fraction_theta_max 0.998
_diffrn_measurement_device_type 'CCD area detector'
_diffrn_measurement_method 'phi and omega scans'
_diffrn_radiation_monochromator graphite
_diffrn_radiation_source 'sealed tube'
_diffrn_radiation_type MoK\a
_diffrn_radiation_wavelength 0.71073
_diffrn_reflns_av_R_equivalents 0.0945
_diffrn_reflns_av_sigmaI/netI 0.0597
_diffrn_reflns_limit_h_max 24
_diffrn_reflns_limit_h_min -22
_diffrn_reflns_limit_k_max 7
_diffrn_reflns_limit_k_min -12
_diffrn_reflns_limit_l_max 29
_diffrn_reflns_limit_l_min -25
_diffrn_reflns_number 14041
_diffrn_reflns_theta_full 25.00
_diffrn_reflns_theta_max 25.00
_diffrn_reflns_theta_min 1.67
_exptl_absorpt_coefficient_mu 0.076
_exptl_crystal_colour yellow
_exptl_crystal_density_diffrn 1.267
_exptl_crystal_density_method 'not measured'
_exptl_crystal_description block
_exptl_crystal_F_000 2184
_exptl_crystal_size_max 0.50
_exptl_crystal_size_mid 0.40
_exptl_crystal_size_min 0.30
_refine_diff_density_max 0.301
_refine_diff_density_min -0.233
_refine_diff_density_rms 0.050
_refine_ls_extinction_method none
_refine_ls_goodness_of_fit_ref 1.072
_refine_ls_hydrogen_treatment mixed
_refine_ls_matrix_type full
_refine_ls_number_parameters 369
_refine_ls_number_reflns 4789
_refine_ls_number_restraints 0
_refine_ls_restrained_S_all 1.072
_refine_ls_R_factor_all 0.0526
_refine_ls_R_factor_gt 0.0481
_refine_ls_shift/su_max 0.000
_refine_ls_shift/su_mean 0.000
_refine_ls_structure_factor_coef Fsqd
_refine_ls_weighting_details 'calc w=1/[\s^2^(Fo^2^)+(0.0807P)^2^+0.9702P] where P=(Fo^2^+2Fc^2^)/3'
_refine_ls_weighting_scheme calc
_refine_ls_wR_factor_gt 0.1329
_refine_ls_wR_factor_ref 0.1369
_reflns_number_gt 4195
_reflns_number_total 4789
_reflns_threshold_expression >2sigma(I)
_cod_data_source_file b417538g-cryst.txt
_cod_data_source_block jmwrg68
_cod_depositor_comments
;
The following automatic conversions were performed:
'_symmetry_cell_setting' value 'Monoclinic' changed to 'monoclinic'
according to '/home/saulius/struct/CIF-dictionaries/cif_core.dic'
dictionary named 'cif_core.dic' version 2.4.1 from 2010-06-29.

Automatic conversion script
Id: cif_fix_enum 1527 2010-12-29 10:47:43Z saulius 
;
_cod_original_sg_symbol_H-M 'C2/c  '
_cod_original_formula_sum 'C38 H26.50 N1.50 O'
_cod_database_code 7150121

loop_
_symmetry_equiv_pos_as_xyz
'x, y, z'
'-x, y, -z+1/2'
'x+1/2, y+1/2, z'
'-x+1/2, y+1/2, -z+1/2'
'-x, -y, -z'
'x, -y, z-1/2'
'-x+1/2, -y+1/2, -z'
'x+1/2, -y+1/2, z-1/2'

loop_
_atom_site_label
_atom_site_type_symbol
_atom_site_fract_x
_atom_site_fract_y
_atom_site_fract_z
_atom_site_U_iso_or_equiv
_atom_site_adp_type
_atom_site_occupancy
_atom_site_symmetry_multiplicity
_atom_site_calc_flag
_atom_site_refinement_flags
_atom_site_disorder_assembly
_atom_site_disorder_group
C1 C 0.13779(8) 0.27449(13) -0.01091(6) 0.0250(3) Uani 1 1 d . . .
H1 H 0.1722 0.3104 0.0170 0.030 Uiso 1 1 calc R . .
C1A C 0.07563(7) 0.24932(13) 0.00002(5) 0.0220(3) Uani 1 1 d . . .
C2 C 0.14955(8) 0.24809(14) -0.06102(6) 0.0291(4) Uani 1 1 d . . .
H2 H 0.1920 0.2645 -0.0674 0.035 Uiso 1 1 calc R . .
C3 C 0.09898(8) 0.19696(15) -0.10290(6) 0.0309(4) Uani 1 1 d . . .
H3 H 0.1063 0.1832 -0.1382 0.037 Uiso 1 1 calc R . .
C4 C 0.03907(8) 0.16684(14) -0.09280(6) 0.0276(3) Uani 1 1 d . . .
H4 H 0.0057 0.1300 -0.1212 0.033 Uiso 1 1 calc R . .
C4A C 0.02531(7) 0.18907(13) -0.04115(5) 0.0227(3) Uani 1 1 d . . .
C5 C -0.08316(7) 0.07295(14) -0.06553(6) 0.0254(3) Uani 1 1 d . . .
H5 H -0.0760 0.0536 -0.1004 0.030 Uiso 1 1 calc R . .
C5A C -0.03604(7) 0.14689(13) -0.02870(5) 0.0220(3) Uani 1 1 d . . .
C6 C -0.13898(7) 0.02846(13) -0.05208(6) 0.0269(3) Uani 1 1 d . . .
H6 H -0.1704 -0.0189 -0.0781 0.032 Uiso 1 1 calc R . .
C7 C -0.14997(7) 0.05233(13) -0.00038(6) 0.0253(3) Uani 1 1 d . . .
H7 H -0.1883 0.0200 0.0090 0.030 Uiso 1 1 calc R . .
C8 C -0.10507(7) 0.12277(13) 0.03679(5) 0.0218(3) Uani 1 1 d . . .
H8 H -0.1122 0.1376 0.0721 0.026 Uiso 1 1 calc R . .
C8A C -0.04848(7) 0.17352(12) 0.02329(5) 0.0205(3) Uani 1 1 d . . .
C9 C -0.00013(7) 0.24683(12) 0.06108(5) 0.0200(3) Uani 1 1 d . . .
C10 C 0.05933(7) 0.27928(12) 0.05087(5) 0.0206(3) Uani 1 1 d . . .
C11 C 0.10372(7) 0.33919(13) 0.10356(5) 0.0209(3) Uani 1 1 d . . .
C12 C 0.04476(7) 0.40148(13) 0.12142(5) 0.0207(3) Uani 1 1 d . . .
C13 C -0.00083(7) 0.28579(13) 0.12000(5) 0.0206(3) Uani 1 1 d . . .
C14 C 0.11478(7) 0.23435(13) 0.14673(5) 0.0207(3) Uani 1 1 d . . .
C15 C 0.17132(7) 0.16776(13) 0.17181(5) 0.0225(3) Uani 1 1 d . . .
H15 H 0.2130 0.1868 0.1645 0.027 Uiso 1 1 calc R . .
C16 C 0.16588(7) 0.07199(13) 0.20802(6) 0.0246(3) Uani 1 1 d . . .
H16 H 0.2045 0.0277 0.2265 0.030 Uiso 1 1 calc R . .
C17 C 0.10481(7) 0.04084(13) 0.21735(6) 0.0250(3) Uani 1 1 d . . .
H17 H 0.1021 -0.0248 0.2420 0.030 Uiso 1 1 calc R . .
C18 C 0.04713(7) 0.10476(12) 0.19100(5) 0.0219(3) Uani 1 1 d . . .
H18 H 0.0051 0.0816 0.1964 0.026 Uiso 1 1 calc R . .
C19 C 0.05273(7) 0.20320(13) 0.15660(5) 0.0203(3) Uani 1 1 d . . .
C20 C 0.15659(7) 0.43175(13) 0.09937(5) 0.0215(3) Uani 1 1 d . . .
C21 C 0.22022(7) 0.43460(14) 0.13416(6) 0.0281(3) Uani 1 1 d . . .
H21 H 0.2332 0.3727 0.1616 0.034 Uiso 1 1 calc R . .
C22 C 0.26512(8) 0.52723(15) 0.12907(7) 0.0322(4) Uani 1 1 d . . .
H22 H 0.3087 0.5268 0.1525 0.039 Uiso 1 1 calc R . .
C23 C 0.24675(8) 0.61972(14) 0.09019(6) 0.0294(4) Uani 1 1 d . . .
H23 H 0.2775 0.6827 0.0869 0.035 Uiso 1 1 calc R . .
C24 C 0.18309(8) 0.61993(14) 0.05597(6) 0.0275(3) Uani 1 1 d . . .
H24 H 0.1701 0.6837 0.0294 0.033 Uiso 1 1 calc R . .
C25 C 0.13856(7) 0.52736(13) 0.06049(6) 0.0253(3) Uani 1 1 d . . .
H25 H 0.0950 0.5284 0.0369 0.030 Uiso 1 1 calc R . .
C26 C -0.06498(7) 0.32029(13) 0.13396(5) 0.0207(3) Uani 1 1 d . . .
C27 C -0.10958(7) 0.39639(13) 0.09718(6) 0.0258(3) Uani 1 1 d . . .
H27 H -0.1002 0.4187 0.0633 0.031 Uiso 1 1 calc R . .
C28 C -0.16696(8) 0.43966(14) 0.10926(6) 0.0297(4) Uani 1 1 d . . .
H28 H -0.1968 0.4906 0.0836 0.036 Uiso 1 1 calc R . .
C29 C -0.18121(8) 0.40904(14) 0.15874(6) 0.0311(4) Uani 1 1 d . . .
H29 H -0.2207 0.4386 0.1671 0.037 Uiso 1 1 calc R . .
C30 C -0.13737(8) 0.33507(15) 0.19568(6) 0.0311(4) Uani 1 1 d . . .
H30 H -0.1468 0.3137 0.2296 0.037 Uiso 1 1 calc R . .
C31 C -0.07962(7) 0.29173(14) 0.18364(6) 0.0266(3) Uani 1 1 d . . .
H31 H -0.0497 0.2419 0.2097 0.032 Uiso 1 1 calc R . .
O1 O 0.03648(5) 0.50725(9) 0.13267(4) 0.0286(3) Uani 1 1 d . . .
C34 C 0.0000 0.5977(2) 0.2500 0.0494(7) Uani 1 2 d S . .
H34A H -0.0060 0.5674 0.2852 0.074 Uiso 0.50 1 calc PR . .
H34B H 0.0424 0.5674 0.2446 0.074 Uiso 0.50 1 calc PR . .
H34C H -0.0364 0.5674 0.2202 0.074 Uiso 0.50 1 calc PR . .
C35 C 0.0000 0.7325(2) 0.2500 0.0318(5) Uani 1 2 d S . .
N2 N 0.0000 0.8378(2) 0.2500 0.0448(5) Uani 1 2 d S . .
C32 C 0.14743(11) 0.72454(17) 0.17916(7) 0.0455(5) Uani 1 1 d . . .
H32A H 0.0995 0.7191 0.1628 0.068 Uiso 1 1 calc R . .
H32B H 0.1697 0.6528 0.1677 0.068 Uiso 1 1 calc R . .
H32C H 0.1648 0.8011 0.1669 0.068 Uiso 1 1 calc R . .
C33 C 0.15965(7) 0.72545(15) 0.23831(7) 0.0309(4) Uani 1 1 d . . .
N1 N 0.16868(7) 0.72724(16) 0.28497(6) 0.0485(4) Uani 1 1 d . . .

loop_
_atom_site_aniso_label
_atom_site_aniso_U_11
_atom_site_aniso_U_22
_atom_site_aniso_U_33
_atom_site_aniso_U_23
_atom_site_aniso_U_13
_atom_site_aniso_U_12
C1 0.0314(8) 0.0195(7) 0.0258(8) 0.0002(6) 0.0103(6) 0.0004(6)
C1A 0.0297(8) 0.0173(7) 0.0200(7) 0.0031(5) 0.0078(6) 0.0034(6)
C2 0.0361(9) 0.0253(8) 0.0310(8) 0.0025(6) 0.0181(7) 0.0007(6)
C3 0.0450(9) 0.0306(9) 0.0207(7) 0.0018(6) 0.0153(7) 0.0039(7)
C4 0.0372(9) 0.0261(8) 0.0198(7) 0.0000(6) 0.0079(6) 0.0031(6)
C4A 0.0317(8) 0.0178(7) 0.0183(7) 0.0022(5) 0.0057(6) 0.0044(6)
C5 0.0336(8) 0.0234(8) 0.0180(7) -0.0021(5) 0.0043(6) 0.0038(6)
C5A 0.0289(8) 0.0183(7) 0.0181(7) 0.0024(5) 0.0042(6) 0.0057(6)
C6 0.0313(8) 0.0218(8) 0.0249(8) -0.0046(6) 0.0018(6) 0.0002(6)
C7 0.0269(8) 0.0199(7) 0.0283(8) 0.0000(6) 0.0057(6) -0.0008(6)
C8 0.0279(7) 0.0187(7) 0.0189(7) 0.0015(5) 0.0059(6) 0.0026(6)
C8A 0.0272(8) 0.0149(7) 0.0186(7) 0.0015(5) 0.0040(6) 0.0040(5)
C9 0.0269(8) 0.0172(7) 0.0163(7) 0.0021(5) 0.0058(6) 0.0026(6)
C10 0.0275(7) 0.0155(7) 0.0178(7) 0.0023(5) 0.0039(6) 0.0013(6)
C11 0.0267(8) 0.0197(7) 0.0164(7) 0.0005(5) 0.0055(6) -0.0001(6)
C12 0.0267(7) 0.0210(8) 0.0134(6) 0.0013(5) 0.0032(5) -0.0004(6)
C13 0.0266(7) 0.0191(7) 0.0158(7) -0.0005(5) 0.0044(5) -0.0017(6)
C14 0.0300(8) 0.0173(7) 0.0151(6) -0.0033(5) 0.0060(6) -0.0019(6)
C15 0.0273(8) 0.0202(7) 0.0197(7) -0.0033(5) 0.0054(6) -0.0006(6)
C16 0.0323(8) 0.0195(7) 0.0203(7) -0.0012(5) 0.0032(6) 0.0039(6)
C17 0.0391(9) 0.0174(7) 0.0186(7) 0.0004(5) 0.0074(6) 0.0011(6)
C18 0.0320(8) 0.0180(7) 0.0171(7) -0.0032(5) 0.0090(6) -0.0026(6)
C19 0.0275(7) 0.0192(7) 0.0139(6) -0.0039(5) 0.0045(5) 0.0006(6)
C20 0.0280(7) 0.0184(7) 0.0196(7) -0.0023(5) 0.0087(6) -0.0002(6)
C21 0.0314(8) 0.0229(8) 0.0279(8) 0.0017(6) 0.0034(6) -0.0014(6)
C22 0.0259(8) 0.0293(9) 0.0391(9) -0.0011(7) 0.0040(7) -0.0034(6)
C23 0.0331(8) 0.0231(8) 0.0351(8) -0.0030(6) 0.0141(7) -0.0072(6)
C24 0.0380(9) 0.0214(8) 0.0249(7) 0.0020(6) 0.0111(6) -0.0017(6)
C25 0.0298(8) 0.0238(8) 0.0220(7) 0.0000(6) 0.0057(6) -0.0020(6)
C26 0.0270(7) 0.0170(7) 0.0187(7) -0.0036(5) 0.0067(5) -0.0039(6)
C27 0.0334(8) 0.0229(8) 0.0227(7) 0.0015(6) 0.0098(6) 0.0000(6)
C28 0.0318(8) 0.0235(8) 0.0340(8) 0.0039(6) 0.0087(7) 0.0042(6)
C29 0.0307(8) 0.0266(8) 0.0399(9) -0.0032(7) 0.0162(7) 0.0011(6)
C30 0.0377(9) 0.0326(9) 0.0276(8) 0.0012(6) 0.0169(7) 0.0003(7)
C31 0.0310(8) 0.0273(8) 0.0219(7) 0.0021(6) 0.0076(6) 0.0010(6)
O1 0.0359(6) 0.0192(6) 0.0329(6) -0.0041(4) 0.0124(5) -0.0011(4)
C34 0.0684(18) 0.0313(14) 0.0606(17) 0.000 0.0387(15) 0.000
C35 0.0308(12) 0.0327(14) 0.0355(12) 0.000 0.0153(10) 0.000
N2 0.0367(12) 0.0365(13) 0.0629(15) 0.000 0.0151(10) 0.000
C32 0.0682(13) 0.0330(10) 0.0367(10) -0.0064(7) 0.0159(9) -0.0038(9)
C33 0.0260(8) 0.0277(9) 0.0391(10) -0.0051(7) 0.0085(7) 0.0011(6)
N1 0.0378(9) 0.0673(11) 0.0381(9) -0.0043(7) 0.0053(7) 0.0036(7)

loop_
_atom_type_symbol
_atom_type_description
_atom_type_scat_dispersion_real
_atom_type_scat_dispersion_imag
_atom_type_scat_source
C C 0.0033 0.0016 'International Tables Vol C Tables 4.2.6.8 and 6.1.1.4'
H H 0.0000 0.0000 'International Tables Vol C Tables 4.2.6.8 and 6.1.1.4'
O O 0.0106 0.0060 'International Tables Vol C Tables 4.2.6.8 and 6.1.1.4'
N N 0.0061 0.0033 'International Tables Vol C Tables 4.2.6.8 and 6.1.1.4'

loop_
_geom_angle_atom_site_label_1
_geom_angle_atom_site_label_2
_geom_angle_atom_site_label_3
_geom_angle
_geom_angle_site_symmetry_1
_geom_angle_site_symmetry_3
_geom_angle_publ_flag
C2 C1 C1A 121.28(14) . . ?
C2 C1 H1 119.4 . . ?
C1A C1 H1 119.4 . . ?
C1 C1A C4A 118.99(13) . . ?
C1 C1A C10 123.96(13) . . ?
C4A C1A C10 117.05(13) . . ?
C1 C2 C3 120.06(14) . . ?
C1 C2 H2 120.0 . . ?
C3 C2 H2 120.0 . . ?
C4 C3 C2 119.94(13) . . ?
C4 C3 H3 120.0 . . ?
C2 C3 H3 120.0 . . ?
C3 C4 C4A 121.94(14) . . ?
C3 C4 H4 119.0 . . ?
C4A C4 H4 119.0 . . ?
C4 C4A C1A 117.56(13) . . ?
C4 C4A C5A 121.99(13) . . ?
C1A C4A C5A 120.37(12) . . ?
C6 C5 C5A 121.63(13) . . ?
C6 C5 H5 119.2 . . ?
C5A C5 H5 119.2 . . ?
C5 C5A C8A 117.48(13) . . ?
C5 C5A C4A 122.28(12) . . ?
C8A C5A C4A 120.14(12) . . ?
C5 C6 C7 120.52(13) . . ?
C5 C6 H6 119.7 . . ?
C7 C6 H6 119.7 . . ?
C8 C7 C6 119.65(14) . . ?
C8 C7 H7 120.2 . . ?
C6 C7 H7 120.2 . . ?
C7 C8 C8A 120.99(13) . . ?
C7 C8 H8 119.5 . . ?
C8A C8 H8 119.5 . . ?
C8 C8A C5A 119.65(12) . . ?
C8 C8A C9 122.72(12) . . ?
C5A C8A C9 117.55(12) . . ?
C10 C9 C8A 122.12(12) . . ?
C10 C9 C13 109.56(12) . . ?
C8A C9 C13 127.84(12) . . ?
C9 C10 C1A 122.15(13) . . ?
C9 C10 C11 108.54(11) . . ?
C1A C10 C11 129.11(13) . . ?
C20 C11 C14 123.35(12) . . ?
C20 C11 C10 120.23(11) . . ?
C14 C11 C10 104.44(11) . . ?
C20 C11 C12 111.96(11) . . ?
C14 C11 C12 95.88(10) . . ?
C10 C11 C12 94.75(10) . . ?
O1 C12 C11 130.40(12) . . ?
O1 C12 C13 130.08(13) . . ?
C11 C12 C13 99.52(11) . . ?
C26 C13 C19 123.55(11) . . ?
C26 C13 C9 120.70(11) . . ?
C19 C13 C9 103.88(11) . . ?
C26 C13 C12 111.37(11) . . ?
C19 C13 C12 95.97(10) . . ?
C9 C13 C12 95.09(10) . . ?
C15 C14 C19 120.23(13) . . ?
C15 C14 C11 131.28(13) . . ?
C19 C14 C11 108.34(12) . . ?
C14 C15 C16 118.78(13) . . ?
C14 C15 H15 120.6 . . ?
C16 C15 H15 120.6 . . ?
C17 C16 C15 120.91(13) . . ?
C17 C16 H16 119.5 . . ?
C15 C16 H16 119.5 . . ?
C16 C17 C18 120.81(13) . . ?
C16 C17 H17 119.6 . . ?
C18 C17 H17 119.6 . . ?
C19 C18 C17 118.45(13) . . ?
C19 C18 H18 120.8 . . ?
C17 C18 H18 120.8 . . ?
C18 C19 C14 120.74(13) . . ?
C18 C19 C13 130.79(13) . . ?
C14 C19 C13 108.23(11) . . ?
C21 C20 C25 117.93(13) . . ?
C21 C20 C11 124.41(13) . . ?
C25 C20 C11 117.45(12) . . ?
C20 C21 C22 120.69(14) . . ?
C20 C21 H21 119.7 . . ?
C22 C21 H21 119.7 . . ?
C23 C22 C21 120.53(14) . . ?
C23 C22 H22 119.7 . . ?
C21 C22 H22 119.7 . . ?
C22 C23 C24 119.58(14) . . ?
C22 C23 H23 120.2 . . ?
C24 C23 H23 120.2 . . ?
C25 C24 C23 120.08(14) . . ?
C25 C24 H24 120.0 . . ?
C23 C24 H24 120.0 . . ?
C24 C25 C20 121.15(14) . . ?
C24 C25 H25 119.4 . . ?
C20 C25 H25 119.4 . . ?
C31 C26 C27 117.83(13) . . ?
C31 C26 C13 123.91(13) . . ?
C27 C26 C13 117.93(12) . . ?
C28 C27 C26 121.13(13) . . ?
C28 C27 H27 119.4 . . ?
C26 C27 H27 119.4 . . ?
C27 C28 C29 120.29(14) . . ?
C27 C28 H28 119.9 . . ?
C29 C28 H28 119.9 . . ?
C30 C29 C28 119.26(14) . . ?
C30 C29 H29 120.4 . . ?
C28 C29 H29 120.4 . . ?
C29 C30 C31 120.51(14) . . ?
C29 C30 H30 119.7 . . ?
C31 C30 H30 119.7 . . ?
C30 C31 C26 120.97(14) . . ?
C30 C31 H31 119.5 . . ?
C26 C31 H31 119.5 . . ?
C35 C34 H34A 109.5 . . ?
C35 C34 H34B 109.5 . . ?
H34A C34 H34B 109.5 . . ?
C35 C34 H34C 109.5 . . ?
H34A C34 H34C 109.5 . . ?
H34B C34 H34C 109.5 . . ?
N2 C35 C34 180.000(1) . . ?
C33 C32 H32A 109.5 . . ?
C33 C32 H32B 109.5 . . ?
H32A C32 H32B 109.5 . . ?
C33 C32 H32C 109.5 . . ?
H32A C32 H32C 109.5 . . ?
H32B C32 H32C 109.5 . . ?
N1 C33 C32 179.15(19) . . ?

loop_
_geom_bond_atom_site_label_1
_geom_bond_atom_site_label_2
_geom_bond_distance
_geom_bond_site_symmetry_2
_geom_bond_publ_flag
C1 C2 1.372(2) . ?
C1 C1A 1.411(2) . ?
C1 H1 0.9500 . ?
C1A C4A 1.431(2) . ?
C1A C10 1.4391(19) . ?
C2 C3 1.403(2) . ?
C2 H2 0.9500 . ?
C3 C4 1.369(2) . ?
C3 H3 0.9500 . ?
C4 C4A 1.4187(19) . ?
C4 H4 0.9500 . ?
C4A C5A 1.458(2) . ?
C5 C6 1.372(2) . ?
C5 C5A 1.414(2) . ?
C5 H5 0.9500 . ?
C5A C8A 1.4242(18) . ?
C6 C7 1.399(2) . ?
C6 H6 0.9500 . ?
C7 C8 1.374(2) . ?
C7 H7 0.9500 . ?
C8 C8A 1.4118(19) . ?
C8 H8 0.9500 . ?
C8A C9 1.4360(19) . ?
C9 C10 1.368(2) . ?
C9 C13 1.5446(18) . ?
C10 C11 1.5547(18) . ?
C11 C20 1.5059(19) . ?
C11 C14 1.5443(18) . ?
C11 C12 1.5572(19) . ?
C12 O1 1.1968(16) . ?
C12 C13 1.5602(19) . ?
C13 C26 1.506(2) . ?
C13 C19 1.5389(19) . ?
C14 C15 1.387(2) . ?
C14 C19 1.412(2) . ?
C15 C16 1.399(2) . ?
C15 H15 0.9500 . ?
C16 C17 1.387(2) . ?
C16 H16 0.9500 . ?
C17 C18 1.398(2) . ?
C17 H17 0.9500 . ?
C18 C19 1.3918(19) . ?
C18 H18 0.9500 . ?
C20 C21 1.393(2) . ?
C20 C25 1.406(2) . ?
C21 C22 1.393(2) . ?
C21 H21 0.9500 . ?
C22 C23 1.382(2) . ?
C22 H22 0.9500 . ?
C23 C24 1.387(2) . ?
C23 H23 0.9500 . ?
C24 C25 1.384(2) . ?
C24 H24 0.9500 . ?
C25 H25 0.9500 . ?
C26 C31 1.3922(19) . ?
C26 C27 1.400(2) . ?
C27 C28 1.382(2) . ?
C27 H27 0.9500 . ?
C28 C29 1.389(2) . ?
C28 H28 0.9500 . ?
C29 C30 1.381(2) . ?
C29 H29 0.9500 . ?
C30 C31 1.389(2) . ?
C30 H30 0.9500 . ?
C31 H31 0.9500 . ?
C34 C35 1.452(3) . ?
C34 H34A 0.9800 . ?
C34 H34B 0.9800 . ?
C34 H34C 0.9800 . ?
C35 N2 1.134(3) . ?
C32 C33 1.447(2) . ?
C32 H32A 0.9800 . ?
C32 H32B 0.9800 . ?
C32 H32C 0.9800 . ?
C33 N1 1.142(2) . ?

loop_
_geom_torsion_atom_site_label_1
_geom_torsion_atom_site_label_2
_geom_torsion_atom_site_label_3
_geom_torsion_atom_site_label_4
_geom_torsion
_geom_torsion_site_symmetry_1
_geom_torsion_site_symmetry_2
_geom_torsion_site_symmetry_3
_geom_torsion_site_symmetry_4
_geom_torsion_publ_flag
C2 C1 C1A C4A 3.3(2) . . . . ?
C2 C1 C1A C10 -177.43(13) . . . . ?
C1A C1 C2 C3 1.1(2) . . . . ?
C1 C2 C3 C4 -3.7(2) . . . . ?
C2 C3 C4 C4A 1.9(2) . . . . ?
C3 C4 C4A C1A 2.5(2) . . . . ?
C3 C4 C4A C5A -174.29(13) . . . . ?
C1 C1A C4A C4 -5.0(2) . . . . ?
C10 C1A C4A C4 175.72(12) . . . . ?
C1 C1A C4A C5A 171.81(12) . . . . ?
C10 C1A C4A C5A -7.46(19) . . . . ?
C6 C5 C5A C8A 0.2(2) . . . . ?
C6 C5 C5A C4A 176.51(13) . . . . ?
C4 C4A C5A C5 5.1(2) . . . . ?
C1A C4A C5A C5 -171.55(13) . . . . ?
C4 C4A C5A C8A -178.66(12) . . . . ?
C1A C4A C5A C8A 4.7(2) . . . . ?
C5A C5 C6 C7 -1.9(2) . . . . ?
C5 C6 C7 C8 1.2(2) . . . . ?
C6 C7 C8 C8A 1.2(2) . . . . ?
C7 C8 C8A C5A -2.8(2) . . . . ?
C7 C8 C8A C9 -179.52(13) . . . . ?
C5 C5A C8A C8 2.12(19) . . . . ?
C4A C5A C8A C8 -174.28(12) . . . . ?
C5 C5A C8A C9 178.98(12) . . . . ?
C4A C5A C8A C9 2.58(19) . . . . ?
C8 C8A C9 C10 169.66(13) . . . . ?
C5A C8A C9 C10 -7.1(2) . . . . ?
C8 C8A C9 C13 -1.6(2) . . . . ?
C5A C8A C9 C13 -178.39(12) . . . . ?
C8A C9 C10 C1A 4.3(2) . . . . ?
C13 C9 C10 C1A 176.98(12) . . . . ?
C8A C9 C10 C11 -170.98(12) . . . . ?
C13 C9 C10 C11 1.73(15) . . . . ?
C1 C1A C10 C9 -176.09(13) . . . . ?
C4A C1A C10 C9 3.1(2) . . . . ?
C1 C1A C10 C11 -1.9(2) . . . . ?
C4A C1A C10 C11 177.34(13) . . . . ?
C9 C10 C11 C20 -153.04(12) . . . . ?
C1A C10 C11 C20 32.1(2) . . . . ?
C9 C10 C11 C14 63.15(14) . . . . ?
C1A C10 C11 C14 -111.67(15) . . . . ?
C9 C10 C11 C12 -34.18(13) . . . . ?
C1A C10 C11 C12 151.01(14) . . . . ?
C20 C11 C12 O1 -1.40(19) . . . . ?
C14 C11 C12 O1 128.21(15) . . . . ?
C10 C11 C12 O1 -126.72(15) . . . . ?
C20 C11 C12 C13 178.23(10) . . . . ?
C14 C11 C12 C13 -52.17(11) . . . . ?
C10 C11 C12 C13 52.90(10) . . . . ?
C10 C9 C13 C26 150.03(13) . . . . ?
C8A C9 C13 C26 -37.8(2) . . . . ?
C10 C9 C13 C19 -65.99(14) . . . . ?
C8A C9 C13 C19 106.19(15) . . . . ?
C10 C9 C13 C12 31.45(14) . . . . ?
C8A C9 C13 C12 -156.37(13) . . . . ?
O1 C12 C13 C26 1.76(19) . . . . ?
C11 C12 C13 C26 -177.86(10) . . . . ?
O1 C12 C13 C19 -127.85(15) . . . . ?
C11 C12 C13 C19 52.53(11) . . . . ?
O1 C12 C13 C9 127.58(15) . . . . ?
C11 C12 C13 C9 -52.04(11) . . . . ?
C20 C11 C14 C15 -31.0(2) . . . . ?
C10 C11 C14 C15 111.31(16) . . . . ?
C12 C11 C14 C15 -152.23(14) . . . . ?
C20 C11 C14 C19 153.50(12) . . . . ?
C10 C11 C14 C19 -64.14(13) . . . . ?
C12 C11 C14 C19 32.32(13) . . . . ?
C19 C14 C15 C16 -1.74(19) . . . . ?
C11 C14 C15 C16 -176.74(13) . . . . ?
C14 C15 C16 C17 2.3(2) . . . . ?
C15 C16 C17 C18 -0.3(2) . . . . ?
C16 C17 C18 C19 -2.2(2) . . . . ?
C17 C18 C19 C14 2.67(19) . . . . ?
C17 C18 C19 C13 176.28(13) . . . . ?
C15 C14 C19 C18 -0.74(19) . . . . ?
C11 C14 C19 C18 175.31(11) . . . . ?
C15 C14 C19 C13 -175.65(11) . . . . ?
C11 C14 C19 C13 0.40(14) . . . . ?
C26 C13 C19 C18 32.3(2) . . . . ?
C9 C13 C19 C18 -110.33(16) . . . . ?
C12 C13 C19 C18 152.91(14) . . . . ?
C26 C13 C19 C14 -153.47(12) . . . . ?
C9 C13 C19 C14 63.89(13) . . . . ?
C12 C13 C19 C14 -32.87(13) . . . . ?
C14 C11 C20 C21 -1.2(2) . . . . ?
C10 C11 C20 C21 -138.02(14) . . . . ?
C12 C11 C20 C21 112.21(15) . . . . ?
C14 C11 C20 C25 -175.94(12) . . . . ?
C10 C11 C20 C25 47.26(18) . . . . ?
C12 C11 C20 C25 -62.51(15) . . . . ?
C25 C20 C21 C22 -2.2(2) . . . . ?
C11 C20 C21 C22 -176.87(14) . . . . ?
C20 C21 C22 C23 1.5(2) . . . . ?
C21 C22 C23 C24 -0.1(2) . . . . ?
C22 C23 C24 C25 -0.6(2) . . . . ?
C23 C24 C25 C20 -0.1(2) . . . . ?
C21 C20 C25 C24 1.5(2) . . . . ?
C11 C20 C25 C24 176.57(13) . . . . ?
C19 C13 C26 C31 6.7(2) . . . . ?
C9 C13 C26 C31 143.45(14) . . . . ?
C12 C13 C26 C31 -106.48(15) . . . . ?
C19 C13 C26 C27 179.88(12) . . . . ?
C9 C13 C26 C27 -43.36(18) . . . . ?
C12 C13 C26 C27 66.72(15) . . . . ?
C31 C26 C27 C28 -1.3(2) . . . . ?
C13 C26 C27 C28 -174.94(13) . . . . ?
C26 C27 C28 C29 0.6(2) . . . . ?
C27 C28 C29 C30 0.1(2) . . . . ?
C28 C29 C30 C31 0.1(2) . . . . ?
C29 C30 C31 C26 -0.8(2) . . . . ?
C27 C26 C31 C30 1.5(2) . . . . ?
C13 C26 C31 C30 174.66(13) . . . . ?
